data_4079715
loop_
_publ_author_name
'Segarra, Candela'
'Mas-Marz Elena'
'Lowe, John P.'
'Mahon, Mary F.'
'Poulten, Rebecca C.'
'Whittlesey, Michael K.'

_publ_section_title
;
 Ring-Expanded N-Heterocyclic Carbene Complexes of Rhodium with
 Bifluoride, Fluoride, and Fluoroaryl Ligands
;
_journal_issue 24
_journal_name_full Organometallics
_journal_page_first 8584
_journal_paper_doi 10.1021/om300984v
_journal_volume 31
_journal_year 2012
_chemical_formula_sum 'C58 H56 F5 N2 P2 Rh'
_chemical_formula_weight 1040.90
_chemical_name_systematic
; 
 ? 
;
_space_group_IT_number 14
_symmetry_cell_setting monoclinic
_symmetry_space_group_name_Hall '-P 2ybc'
_symmetry_space_group_name_H-M 'P 1 21/c 1'
_atom_sites_solution_hydrogens geom
_atom_sites_solution_primary direct
_atom_sites_solution_secondary difmap
_audit_creation_method SHELXL-97
_cell_angle_alpha 90.00
_cell_angle_beta 99.073(1)
_cell_angle_gamma 90.00
_cell_formula_units_Z 4
_cell_length_a 10.4980(1)
_cell_length_b 20.7400(3)
_cell_length_c 23.2550(4)
_cell_measurement_reflns_used 83573
_cell_measurement_temperature 150(2)
_cell_measurement_theta_max 27.485
_cell_measurement_theta_min 2.910
_cell_volume 4999.93(12)
_computing_cell_refinement 'HKL Scalepack (Otwinowski & Minor 1997)'
_computing_data_collection 'Collect (Bruker AXS BV 1997-2004)'
_computing_data_reduction 'Denzo & Scalepack (Otwinowski, Minor 1997)'
_computing_molecular_graphics 'ORTEX (P.McArdle 1995)'
_computing_publication_material 'SHELXL-97/2 (Sheldrick 1997)'
_computing_structure_refinement 'SHELXL-97/2 (Sheldrick 1997)'
_computing_structure_solution 'SHELXS-97 (Sheldrick 1990)'
_diffrn_ambient_temperature 150(2)
_diffrn_measured_fraction_theta_full 0.996
_diffrn_measured_fraction_theta_max 0.996
_diffrn_measurement_device_type '95mm CCD camera on \k-goniostat'
_diffrn_measurement_method CCD
_diffrn_radiation_monochromator 'horizonally mounted graphite crystal'
_diffrn_radiation_source 'fine-focus sealed tube'
_diffrn_radiation_type MoK\a
_diffrn_radiation_wavelength 0.71073
_diffrn_reflns_av_R_equivalents 0.0820
_diffrn_reflns_av_sigmaI/netI 0.0511
_diffrn_reflns_limit_h_max 13
_diffrn_reflns_limit_h_min -13
_diffrn_reflns_limit_k_max 26
_diffrn_reflns_limit_k_min -26
_diffrn_reflns_limit_l_max 30
_diffrn_reflns_limit_l_min -30
_diffrn_reflns_number 76545
_diffrn_reflns_theta_full 27.48
_diffrn_reflns_theta_max 27.48
_diffrn_reflns_theta_min 4.01
_exptl_absorpt_coefficient_mu 0.465
_exptl_absorpt_correction_T_max 0.958
_exptl_absorpt_correction_T_min 0.747
_exptl_absorpt_correction_type multi-scan
_exptl_absorpt_process_details
;
multi-scan from symmetry-related measurements 
 Sortav (Blessing 1995)
;
_exptl_crystal_colour gold
_exptl_crystal_density_diffrn 1.383
_exptl_crystal_density_method 'not measured'
_exptl_crystal_description block
_exptl_crystal_F_000 2152
_exptl_crystal_size_max 0.20
_exptl_crystal_size_mid 0.20
_exptl_crystal_size_min 0.10
_refine_diff_density_max 0.481
_refine_diff_density_min -0.835
_refine_diff_density_rms 0.070
_refine_ls_extinction_coef none
_refine_ls_extinction_method SHELXL
_refine_ls_goodness_of_fit_ref 1.039
_refine_ls_hydrogen_treatment constr
_refine_ls_matrix_type full
_refine_ls_number_parameters 692
_refine_ls_number_reflns 11432
_refine_ls_number_restraints 84
_refine_ls_restrained_S_all 1.038
_refine_ls_R_factor_all 0.0655
_refine_ls_R_factor_gt 0.0390
_refine_ls_shift/su_max 0.001
_refine_ls_shift/su_mean 0.000
_refine_ls_structure_factor_coef Fsqd
_refine_ls_weighting_details 'calc w=1/[\s^2^(Fo^2^)+(0.0345P)^2^+3.6944P] where P=(Fo^2^+2Fc^2^)/3'
_refine_ls_weighting_scheme calc
_refine_ls_wR_factor_gt 0.0804
_refine_ls_wR_factor_ref 0.0904
_reflns_number_gt 8596
_reflns_number_total 11432
_reflns_threshold_expression >2sigma(I)
_cod_data_source_file om300984v_si_001.cif
_cod_data_source_block h12mkw14
_cod_depositor_comments
;
The following automatic conversions were performed:

'_symmetry_cell_setting' value 'Monoclinic' changed to 'monoclinic'
according to /home/saulius/struct/CIF-dictionaries/cif_core.dic
dictionary named 'cif_core.dic' version 2.4.2 from 2011-04-26.

Automatic conversion script
Id: cif_fix_values 1891 2012-01-12 08:04:46Z andrius 
;
_cod_original_sg_symbol_H-M P21/c
_cod_database_code 4079715

loop_
_symmetry_equiv_pos_as_xyz
'x, y, z'
'-x, y+1/2, -z+1/2'
'-x, -y, -z'
'x, -y-1/2, z-1/2'

loop_
_atom_site_label
_atom_site_type_symbol
_atom_site_fract_x
_atom_site_fract_y
_atom_site_fract_z
_atom_site_U_iso_or_equiv
_atom_site_adp_type
_atom_site_occupancy
_atom_site_symmetry_multiplicity
_atom_site_calc_flag
_atom_site_refinement_flags
_atom_site_disorder_assembly
_atom_site_disorder_group
Rh1 Rh 0.822375(17) 0.417919(9) 0.259064(8) 0.02002(6) Uani 1 1 d . . .
P1 P 0.88956(6) 0.45548(3) 0.35186(3) 0.02233(14) Uani 1 1 d . . .
P2 P 0.83465(6) 0.36239(3) 0.17419(3) 0.02365(14) Uani 1 1 d . . .
F1 F 0.55986(14) 0.34919(7) 0.25462(7) 0.0390(4) Uani 1 1 d . . .
F2 F 0.47672(15) 0.23911(9) 0.29402(9) 0.0558(5) Uani 1 1 d . . .
F3 F 0.64384(17) 0.15654(8) 0.35879(8) 0.0540(5) Uani 1 1 d . . .
F4 F 0.89711(14) 0.18987(7) 0.38602(7) 0.0373(4) Uani 1 1 d . . .
F5 F 0.98443(13) 0.29858(7) 0.34725(6) 0.0309(3) Uani 1 1 d . . .
N1 N 0.6950(2) 0.53961(10) 0.22040(10) 0.0323(5) Uani 1 1 d . . .
N2 N 0.9053(2) 0.54449(10) 0.20408(10) 0.0333(5) Uani 1 1 d . . .
C1 C 0.8119(2) 0.51023(12) 0.22384(11) 0.0252(5) Uani 1 1 d . A .
C2 C 0.6662(4) 0.60629(19) 0.2005(2) 0.0375(10) Uani 0.75 1 d P A 1
H2A H 0.5787 0.6079 0.1772 0.045 Uiso 0.75 1 calc PR A 1
H2B H 0.6670 0.6347 0.2347 0.045 Uiso 0.75 1 calc PR A 1
C3 C 0.7580(4) 0.6294(2) 0.1660(2) 0.0447(11) Uani 0.75 1 d P A 1
H3A H 0.7493 0.6768 0.1625 0.054 Uiso 0.75 1 calc PR A 1
H3B H 0.7363 0.6111 0.1263 0.054 Uiso 0.75 1 calc PR A 1
C4 C 0.8912(7) 0.6142(3) 0.1882(3) 0.0434(14) Uani 0.75 1 d P A 1
H4A H 0.9211 0.6409 0.2230 0.052 Uiso 0.75 1 calc PR A 1
H4B H 0.9456 0.6244 0.1584 0.052 Uiso 0.75 1 calc PR A 1
C5 C 0.5866(2) 0.50572(13) 0.24063(13) 0.0344(6) Uani 1 1 d . A .
H5 H 0.6220 0.4654 0.2606 0.041 Uiso 1 1 calc R . .
C6 C 0.5288(3) 0.54545(16) 0.28524(14) 0.0441(7) Uani 1 1 d . . .
H6A H 0.5979 0.5605 0.3156 0.066 Uiso 1 1 calc R A .
H6B H 0.4683 0.5188 0.3029 0.066 Uiso 1 1 calc R . .
H6C H 0.4829 0.5827 0.2659 0.066 Uiso 1 1 calc R . .
C7 C 0.4828(3) 0.48566(15) 0.19018(14) 0.0460(8) Uani 1 1 d . . .
H7A H 0.4434 0.5242 0.1705 0.069 Uiso 1 1 calc R A .
H7B H 0.4165 0.4603 0.2052 0.069 Uiso 1 1 calc R . .
H7C H 0.5219 0.4596 0.1625 0.069 Uiso 1 1 calc R . .
C8 C 1.0337(2) 0.51638(14) 0.20256(13) 0.0345(6) Uani 1 1 d . A .
H8 H 1.0317 0.4706 0.2159 0.041 Uiso 1 1 calc R . .
C9 C 1.0673(3) 0.51591(15) 0.14106(14) 0.0454(8) Uani 1 1 d . . .
H9A H 0.9960 0.4967 0.1142 0.068 Uiso 1 1 calc R A .
H9B H 1.1458 0.4905 0.1406 0.068 Uiso 1 1 calc R . .
H9C H 1.0815 0.5602 0.1289 0.068 Uiso 1 1 calc R . .
C10 C 1.1384(3) 0.55143(15) 0.24408(13) 0.0411(7) Uani 1 1 d . . .
H10A H 1.1439 0.5963 0.2315 0.062 Uiso 1 1 calc R A .
H10B H 1.2216 0.5301 0.2438 0.062 Uiso 1 1 calc R . .
H10C H 1.1170 0.5504 0.2836 0.062 Uiso 1 1 calc R . .
C11 C 0.8459(2) 0.53650(12) 0.37621(11) 0.0251(5) Uani 1 1 d . . .
C12 C 0.8802(2) 0.59047(12) 0.34621(12) 0.0300(6) Uani 1 1 d . . .
H12 H 0.9238 0.5847 0.3138 0.036 Uiso 1 1 calc R . .
C13 C 0.8518(3) 0.65205(13) 0.36289(12) 0.0336(6) Uani 1 1 d . . .
H13 H 0.8756 0.6881 0.3418 0.040 Uiso 1 1 calc R . .
C14 C 0.7888(3) 0.66146(13) 0.41035(12) 0.0346(6) Uani 1 1 d . . .
H14 H 0.7693 0.7038 0.4219 0.042 Uiso 1 1 calc R . .
C15 C 0.7548(3) 0.60855(14) 0.44062(12) 0.0357(6) Uani 1 1 d . . .
H15 H 0.7115 0.6146 0.4731 0.043 Uiso 1 1 calc R . .
C16 C 0.7831(3) 0.54660(13) 0.42400(11) 0.0326(6) Uani 1 1 d . . .
H16 H 0.7596 0.5107 0.4454 0.039 Uiso 1 1 calc R . .
C17 C 0.8411(2) 0.40567(12) 0.41040(11) 0.0251(5) Uani 1 1 d . . .
C18 C 0.7100(3) 0.39296(13) 0.40776(12) 0.0310(6) Uani 1 1 d . . .
H18 H 0.6500 0.4104 0.3768 0.037 Uiso 1 1 calc R . .
C19 C 0.6659(3) 0.35525(14) 0.44957(13) 0.0382(7) Uani 1 1 d . . .
H19 H 0.5761 0.3477 0.4477 0.046 Uiso 1 1 calc R . .
C20 C 0.7525(3) 0.32848(14) 0.49414(13) 0.0415(7) Uani 1 1 d . . .
H20 H 0.7226 0.3017 0.5224 0.050 Uiso 1 1 calc R . .
C21 C 0.8823(3) 0.34070(14) 0.49745(12) 0.0405(7) Uani 1 1 d . . .
H21 H 0.9417 0.3226 0.5282 0.049 Uiso 1 1 calc R . .
C22 C 0.9271(3) 0.37949(13) 0.45601(11) 0.0301(6) Uani 1 1 d . . .
H22 H 1.0168 0.3881 0.4589 0.036 Uiso 1 1 calc R . .
C23 C 1.0666(2) 0.45985(12) 0.37125(11) 0.0249(5) Uani 1 1 d . . .
C24 C 1.1281(2) 0.50002(13) 0.41578(11) 0.0304(6) Uani 1 1 d . . .
H24 H 1.0780 0.5257 0.4376 0.037 Uiso 1 1 calc R . .
C25 C 1.2616(3) 0.50244(14) 0.42810(12) 0.0367(7) Uani 1 1 d . . .
H25 H 1.3026 0.5303 0.4578 0.044 Uiso 1 1 calc R . .
C26 C 1.3354(3) 0.46419(15) 0.39715(13) 0.0386(7) Uani 1 1 d . . .
H26 H 1.4268 0.4654 0.4061 0.046 Uiso 1 1 calc R . .
C27 C 1.2760(3) 0.42430(14) 0.35335(13) 0.0385(7) Uani 1 1 d . . .
H27 H 1.3266 0.3982 0.3321 0.046 Uiso 1 1 calc R . .
C28 C 1.1429(2) 0.42241(13) 0.34047(12) 0.0304(6) Uani 1 1 d . . .
H28 H 1.1028 0.3951 0.3101 0.036 Uiso 1 1 calc R . .
C29 C 0.7793(2) 0.32903(12) 0.29458(10) 0.0245(5) Uani 1 1 d . . .
C30 C 0.6507(2) 0.30975(12) 0.28506(11) 0.0290(6) Uani 1 1 d . . .
C31 C 0.6039(2) 0.25406(13) 0.30569(13) 0.0348(6) Uani 1 1 d . . .
C32 C 0.6868(3) 0.21228(13) 0.33910(12) 0.0339(6) Uani 1 1 d . . .
C33 C 0.8140(2) 0.22894(12) 0.35161(11) 0.0283(6) Uani 1 1 d . . .
C34 C 0.8560(2) 0.28560(12) 0.32985(11) 0.0259(5) Uani 1 1 d . . .
C35 C 1.0042(2) 0.33853(13) 0.17620(11) 0.0288(6) Uani 1 1 d . . .
C36 C 1.0805(3) 0.35592(15) 0.13475(13) 0.0389(7) Uani 1 1 d . . .
H36 H 1.0427 0.3773 0.1001 0.047 Uiso 1 1 calc R . .
C37 C 1.2119(3) 0.34203(16) 0.14396(16) 0.0492(8) Uani 1 1 d . . .
H37 H 1.2631 0.3544 0.1156 0.059 Uiso 1 1 calc R . .
C38 C 1.2690(3) 0.31052(15) 0.19373(14) 0.0440(8) Uani 1 1 d . . .
H38 H 1.3589 0.3018 0.1998 0.053 Uiso 1 1 calc R . .
C39 C 1.1948(3) 0.29193(16) 0.23443(13) 0.0424(7) Uani 1 1 d . . .
H39 H 1.2328 0.2694 0.2684 0.051 Uiso 1 1 calc R . .
C40 C 1.0641(3) 0.30614(14) 0.22559(12) 0.0354(6) Uani 1 1 d . . .
H40 H 1.0138 0.2934 0.2542 0.043 Uiso 1 1 calc R . .
C41 C 0.7890(2) 0.39463(13) 0.09989(11) 0.0289(6) Uani 1 1 d . . .
C42 C 0.8074(3) 0.35783(16) 0.05122(13) 0.0433(7) Uani 1 1 d . . .
H42 H 0.8479 0.3168 0.0566 0.052 Uiso 1 1 calc R . .
C43 C 0.7669(3) 0.38079(19) -0.00469(14) 0.0565(9) Uani 1 1 d . . .
H43 H 0.7816 0.3560 -0.0374 0.068 Uiso 1 1 calc R . .
C44 C 0.7053(4) 0.4396(2) -0.01292(14) 0.0605(10) Uani 1 1 d . . .
H44 H 0.6773 0.4551 -0.0513 0.073 Uiso 1 1 calc R . .
C45 C 0.6843(3) 0.47585(17) 0.03409(14) 0.0543(9) Uani 1 1 d . . .
H45 H 0.6407 0.5160 0.0284 0.065 Uiso 1 1 calc R . .
C46 C 0.7276(3) 0.45324(14) 0.09059(12) 0.0384(7) Uani 1 1 d . . .
H46 H 0.7143 0.4788 0.1230 0.046 Uiso 1 1 calc R . .
C47 C 0.7466(2) 0.28526(12) 0.15997(11) 0.0275(6) Uani 1 1 d . . .
C48 C 0.8040(3) 0.22510(14) 0.16375(13) 0.0398(7) Uani 1 1 d . . .
H48 H 0.8944 0.2213 0.1760 0.048 Uiso 1 1 calc R . .
C49 C 0.7293(3) 0.16983(15) 0.14953(14) 0.0508(8) Uani 1 1 d . . .
H49 H 0.7693 0.1286 0.1520 0.061 Uiso 1 1 calc R . .
C50 C 0.5986(3) 0.17469(16) 0.13198(13) 0.0483(8) Uani 1 1 d . . .
H50 H 0.5480 0.1370 0.1227 0.058 Uiso 1 1 calc R . .
C51 C 0.5419(3) 0.23427(17) 0.12794(16) 0.0523(9) Uani 1 1 d . . .
H51 H 0.4516 0.2380 0.1155 0.063 Uiso 1 1 calc R . .
C52 C 0.6148(3) 0.28883(15) 0.14179(14) 0.0440(8) Uani 1 1 d . . .
H52 H 0.5739 0.3298 0.1388 0.053 Uiso 1 1 calc R . .
C53 C 0.3308(8) 0.2597(4) 0.4488(3) 0.070(2) Uani 0.75 1 d P B 1
H53 H 0.3511 0.2990 0.4313 0.084 Uiso 0.75 1 calc PR B 1
C54 C 0.4279(8) 0.2175(6) 0.4701(8) 0.087(4) Uani 0.75 1 d P B 1
H54 H 0.5155 0.2280 0.4688 0.104 Uiso 0.75 1 calc PR B 1
C55 C 0.3964(9) 0.1599(5) 0.4933(5) 0.076(4) Uani 0.75 1 d P B 1
H55 H 0.4623 0.1294 0.5062 0.091 Uiso 0.75 1 calc PR B 1
C56 C 0.2705(7) 0.1458(3) 0.4980(3) 0.0676(17) Uani 0.75 1 d P B 1
H56 H 0.2493 0.1066 0.5153 0.081 Uiso 0.75 1 calc PR B 1
C57 C 0.1741(6) 0.1903(4) 0.4767(2) 0.0642(17) Uani 0.75 1 d P B 1
H57 H 0.0863 0.1815 0.4791 0.077 Uiso 0.75 1 calc PR B 1
C58 C 0.2073(5) 0.2458(3) 0.4527(2) 0.0627(19) Uani 0.75 1 d P B 1
H58 H 0.1417 0.2758 0.4381 0.075 Uiso 0.75 1 calc PR B 1
C57A C 0.1758(5) 0.2256(3) 0.4618(2) 0.077(10) Uani 0.25 1 d PRDU B 2
H57A H 0.0868 0.2324 0.4630 0.093 Uiso 0.25 1 d PR B 2
C2A C 0.6503(5) 0.5916(3) 0.1715(2) 0.041(3) Uani 0.25 1 d PRU A 2
H2A1 H 0.5647 0.6103 0.1742 0.049 Uiso 0.25 1 calc PR B 2
H2A2 H 0.6526 0.5753 0.1317 0.049 Uiso 0.25 1 calc PR B 2
C3A C 0.7792(5) 0.6443(3) 0.1967(2) 0.035(3) Uani 0.25 1 d PRU A 2
H3A1 H 0.7658 0.6885 0.1809 0.041 Uiso 0.25 1 calc PR B 2
H3A2 H 0.8011 0.6454 0.2397 0.041 Uiso 0.25 1 calc PR B 2
C4A C 0.8821(19) 0.6022(8) 0.1656(7) 0.029(4) Uani 0.25 1 d PU A 2
H4A1 H 0.8445 0.5899 0.1253 0.034 Uiso 0.25 1 calc PR A 2
H4A2 H 0.9629 0.6266 0.1647 0.034 Uiso 0.25 1 calc PR A 2
C53A C 0.3664(17) 0.2636(12) 0.4302(10) 0.065(7) Uani 0.25 1 d PDU B 2
H53A H 0.4081 0.2945 0.4095 0.078 Uiso 0.25 1 calc PR B 2
C54A C 0.435(2) 0.2126(18) 0.458(2) 0.077(13) Uani 0.25 1 d PDU B 2
H54A H 0.5227 0.2066 0.4540 0.092 Uiso 0.25 1 calc PR B 2
C55A C 0.376(2) 0.1702(17) 0.4911(19) 0.088(16) Uani 0.25 1 d PDU B 2
H55A H 0.4257 0.1396 0.5153 0.105 Uiso 0.25 1 calc PR B 2
C56A C 0.2435(17) 0.1725(9) 0.4891(10) 0.061(6) Uani 0.25 1 d PDU B 2
H56A H 0.1995 0.1390 0.5058 0.073 Uiso 0.25 1 calc PR B 2
C58A C 0.2369(15) 0.2690(8) 0.4330(8) 0.068(6) Uani 0.25 1 d PDU B 2
H58A H 0.1897 0.3042 0.4142 0.081 Uiso 0.25 1 calc PR B 2

loop_
_atom_site_aniso_label
_atom_site_aniso_U_11
_atom_site_aniso_U_22
_atom_site_aniso_U_33
_atom_site_aniso_U_23
_atom_site_aniso_U_13
_atom_site_aniso_U_12
Rh1 0.01973(10) 0.01958(10) 0.02064(10) 0.00016(8) 0.00279(7) 0.00033(8)
P1 0.0226(3) 0.0221(3) 0.0222(3) -0.0007(3) 0.0035(2) 0.0000(2)
P2 0.0213(3) 0.0254(3) 0.0240(3) -0.0025(3) 0.0028(2) 0.0011(3)
F1 0.0248(8) 0.0356(9) 0.0528(10) 0.0137(8) -0.0055(7) -0.0032(7)
F2 0.0304(9) 0.0535(11) 0.0778(14) 0.0255(10) -0.0089(9) -0.0159(8)
F3 0.0537(11) 0.0421(10) 0.0620(12) 0.0228(9) -0.0037(9) -0.0151(8)
F4 0.0390(9) 0.0328(9) 0.0391(9) 0.0118(7) 0.0033(7) 0.0079(7)
F5 0.0237(8) 0.0357(9) 0.0326(8) 0.0035(7) 0.0018(6) 0.0005(6)
N1 0.0280(12) 0.0249(12) 0.0444(14) 0.0102(10) 0.0077(10) 0.0043(9)
N2 0.0325(12) 0.0255(12) 0.0436(14) 0.0086(10) 0.0115(10) 0.0007(9)
C1 0.0281(13) 0.0242(13) 0.0231(13) 0.0019(10) 0.0031(10) -0.0004(10)
C2 0.036(2) 0.021(2) 0.053(3) 0.012(2) 0.001(2) 0.0067(16)
C3 0.056(3) 0.030(2) 0.049(3) 0.022(2) 0.012(2) 0.007(2)
C4 0.057(3) 0.027(3) 0.050(4) 0.007(3) 0.020(3) -0.005(2)
C5 0.0245(13) 0.0295(15) 0.0497(18) 0.0102(13) 0.0077(12) 0.0067(11)
C6 0.0303(15) 0.056(2) 0.0460(18) 0.0032(15) 0.0063(13) 0.0062(14)
C7 0.0342(16) 0.0437(18) 0.060(2) -0.0073(15) 0.0076(14) 0.0004(13)
C8 0.0283(14) 0.0329(15) 0.0446(17) 0.0027(13) 0.0131(12) -0.0036(11)
C9 0.0469(18) 0.0445(18) 0.0493(19) -0.0050(15) 0.0219(15) -0.0110(14)
C10 0.0344(16) 0.0449(18) 0.0462(18) 0.0005(14) 0.0126(13) -0.0075(13)
C11 0.0229(12) 0.0268(13) 0.0245(13) -0.0031(10) 0.0001(10) 0.0025(10)
C12 0.0318(14) 0.0278(14) 0.0301(14) 0.0002(11) 0.0040(11) 0.0008(11)
C13 0.0348(15) 0.0282(15) 0.0361(16) 0.0013(12) 0.0004(12) -0.0013(12)
C14 0.0348(15) 0.0285(15) 0.0381(16) -0.0091(12) -0.0013(12) 0.0080(12)
C15 0.0383(16) 0.0365(16) 0.0336(15) -0.0051(13) 0.0093(12) 0.0072(12)
C16 0.0382(15) 0.0322(15) 0.0279(14) -0.0008(12) 0.0072(12) 0.0030(12)
C17 0.0287(13) 0.0242(13) 0.0232(13) -0.0028(10) 0.0064(10) -0.0012(10)
C18 0.0319(14) 0.0303(14) 0.0314(15) 0.0001(11) 0.0070(11) -0.0010(11)
C19 0.0368(16) 0.0400(17) 0.0411(17) -0.0009(13) 0.0166(13) -0.0078(13)
C20 0.0557(19) 0.0391(17) 0.0321(16) 0.0055(13) 0.0144(14) -0.0070(14)
C21 0.0530(19) 0.0379(17) 0.0288(15) 0.0065(13) 0.0009(13) -0.0001(14)
C22 0.0317(14) 0.0306(15) 0.0275(14) 0.0007(11) 0.0031(11) -0.0027(11)
C23 0.0255(13) 0.0230(13) 0.0261(13) 0.0036(10) 0.0034(10) -0.0009(10)
C24 0.0312(14) 0.0334(15) 0.0262(14) -0.0012(11) 0.0031(11) -0.0029(11)
C25 0.0315(15) 0.0428(17) 0.0331(15) 0.0028(13) -0.0026(12) -0.0101(12)
C26 0.0226(14) 0.0486(18) 0.0437(17) 0.0063(14) 0.0023(12) -0.0038(12)
C27 0.0293(15) 0.0402(17) 0.0473(17) 0.0013(14) 0.0103(13) 0.0032(12)
C28 0.0271(13) 0.0289(14) 0.0358(15) -0.0013(12) 0.0070(11) -0.0012(11)
C29 0.0288(13) 0.0236(13) 0.0206(12) -0.0013(10) 0.0024(10) -0.0017(10)
C30 0.0266(13) 0.0265(14) 0.0321(15) 0.0033(11) -0.0014(11) 0.0018(11)
C31 0.0267(14) 0.0344(16) 0.0411(16) 0.0047(13) -0.0015(12) -0.0074(12)
C32 0.0394(16) 0.0258(14) 0.0353(15) 0.0071(12) 0.0018(12) -0.0088(12)
C33 0.0342(15) 0.0234(13) 0.0267(14) 0.0041(11) 0.0031(11) 0.0050(11)
C34 0.0243(13) 0.0275(14) 0.0258(13) -0.0037(11) 0.0040(10) -0.0004(10)
C35 0.0246(13) 0.0301(14) 0.0321(14) -0.0112(11) 0.0053(11) -0.0023(11)
C36 0.0336(15) 0.0453(18) 0.0392(17) -0.0013(13) 0.0102(12) -0.0010(13)
C37 0.0329(16) 0.056(2) 0.062(2) -0.0060(17) 0.0202(15) -0.0036(14)
C38 0.0235(14) 0.0521(19) 0.055(2) -0.0190(16) 0.0023(13) 0.0015(13)
C39 0.0317(16) 0.0537(19) 0.0383(17) -0.0151(14) -0.0051(13) 0.0133(13)
C40 0.0300(14) 0.0480(18) 0.0282(15) -0.0072(13) 0.0042(11) 0.0095(13)
C41 0.0293(14) 0.0332(15) 0.0235(13) -0.0008(11) 0.0018(10) -0.0040(11)
C42 0.0443(17) 0.053(2) 0.0319(16) -0.0086(14) 0.0037(13) 0.0032(14)
C43 0.061(2) 0.080(3) 0.0265(17) -0.0094(17) 0.0026(15) 0.002(2)
C44 0.068(2) 0.084(3) 0.0257(17) 0.0119(17) -0.0046(16) 0.001(2)
C45 0.065(2) 0.052(2) 0.0408(19) 0.0119(16) -0.0076(16) 0.0045(17)
C46 0.0425(17) 0.0423(18) 0.0289(15) 0.0004(13) 0.0004(12) 0.0011(13)
C47 0.0294(14) 0.0274(14) 0.0262(14) -0.0033(11) 0.0061(11) -0.0038(11)
C48 0.0433(17) 0.0333(16) 0.0393(17) -0.0005(13) -0.0048(13) 0.0008(13)
C49 0.071(2) 0.0258(16) 0.051(2) 0.0026(14) -0.0054(17) -0.0003(15)
C50 0.063(2) 0.0432(19) 0.0393(18) -0.0081(15) 0.0110(16) -0.0261(16)
C51 0.0346(17) 0.056(2) 0.068(2) -0.0194(18) 0.0127(15) -0.0147(15)
C52 0.0305(15) 0.0359(17) 0.066(2) -0.0121(15) 0.0084(14) -0.0011(13)
C53 0.078(5) 0.053(4) 0.072(5) -0.019(3) -0.007(4) 0.008(3)
C54 0.049(5) 0.063(5) 0.138(11) -0.028(6) -0.019(4) 0.002(3)
C55 0.064(4) 0.057(5) 0.094(7) -0.028(4) -0.027(4) 0.026(4)
C56 0.090(5) 0.062(4) 0.050(4) -0.014(3) 0.006(3) 0.009(4)
C57 0.050(3) 0.094(5) 0.047(3) -0.025(3) 0.004(3) 0.019(3)
C58 0.063(4) 0.080(5) 0.040(4) -0.023(3) -0.011(3) 0.030(4)
C57A 0.080(11) 0.080(12) 0.072(11) -0.008(7) 0.015(7) -0.002(7)
C2A 0.040(6) 0.036(6) 0.046(6) -0.006(5) 0.007(5) 0.012(5)
C3A 0.045(6) 0.026(5) 0.030(6) 0.006(5) -0.001(5) 0.012(4)
C4A 0.035(6) 0.021(6) 0.032(7) 0.003(5) 0.010(6) -0.007(4)
C53A 0.057(9) 0.072(9) 0.065(10) -0.005(7) 0.003(6) -0.005(6)
C54A 0.077(14) 0.070(15) 0.079(14) -0.002(8) 0.000(7) 0.007(7)
C55A 0.089(17) 0.081(17) 0.089(16) -0.002(8) 0.002(8) 0.011(8)
C56A 0.062(9) 0.065(9) 0.056(8) 0.007(7) 0.009(7) -0.001(7)
C58A 0.070(8) 0.069(9) 0.060(9) -0.002(6) -0.003(6) -0.004(6)

loop_
_atom_type_symbol
_atom_type_description
_atom_type_scat_dispersion_real
_atom_type_scat_dispersion_imag
_atom_type_scat_source
C C 0.0033 0.0016 'International Tables Vol C Tables 4.2.6.8 and 6.1.1.4'
H H 0.0000 0.0000 'International Tables Vol C Tables 4.2.6.8 and 6.1.1.4'
N N 0.0061 0.0033 'International Tables Vol C Tables 4.2.6.8 and 6.1.1.4'
P P 0.1023 0.0942 'International Tables Vol C Tables 4.2.6.8 and 6.1.1.4'
F F 0.0171 0.0103 'International Tables Vol C Tables 4.2.6.8 and 6.1.1.4'
Rh Rh -1.1178 0.9187 'International Tables Vol C Tables 4.2.6.8 and 6.1.1.4'

loop_
_geom_angle_atom_site_label_1
_geom_angle_atom_site_label_2
_geom_angle_atom_site_label_3
_geom_angle
C1 Rh1 C29 164.38(9)
C1 Rh1 P1 92.71(7)
C29 Rh1 P1 88.94(7)
C1 Rh1 P2 97.43(7)
C29 Rh1 P2 86.72(7)
P1 Rh1 P2 157.31(2)
C17 P1 C23 103.39(11)
C17 P1 C11 99.91(11)
C23 P1 C11 99.74(11)
C17 P1 Rh1 115.09(8)
C23 P1 Rh1 113.23(8)
C11 P1 Rh1 122.68(8)
C35 P2 C41 103.21(12)
C35 P2 C47 103.04(12)
C41 P2 C47 95.58(12)
C35 P2 Rh1 107.27(8)
C41 P2 Rh1 125.41(9)
C47 P2 Rh1 119.40(8)
C1 N1 C2 125.2(2)
C1 N1 C5 120.1(2)
C2 N1 C5 114.6(2)
C1 N1 C2A 120.6(3)
C2 N1 C2A 27.5(2)
C5 N1 C2A 113.4(3)
C1 N2 C8 121.1(2)
C1 N2 C4A 124.6(8)
C8 N2 C4A 111.5(7)
C1 N2 C4 123.0(3)
C8 N2 C4 115.6(3)
C4A N2 C4 22.3(5)
N2 C1 N1 116.2(2)
N2 C1 Rh1 128.55(18)
N1 C1 Rh1 115.27(17)
C3 C2 N1 111.6(3)
C3 C2 H2A 109.3
N1 C2 H2A 109.3
C3 C2 H2B 109.3
N1 C2 H2B 109.3
H2A C2 H2B 108.0
C2 C3 C4 115.1(4)
C2 C3 H3A 108.5
C4 C3 H3A 108.5
C2 C3 H3B 108.5
C4 C3 H3B 108.5
H3A C3 H3B 107.5
C3 C4 N2 110.6(5)
C3 C4 H4A 109.5
N2 C4 H4A 109.5
C3 C4 H4B 109.5
N2 C4 H4B 109.5
H4A C4 H4B 108.1
N1 C5 C6 111.7(2)
N1 C5 C7 112.2(2)
C6 C5 C7 111.0(2)
N1 C5 H5 107.2
C6 C5 H5 107.2
C7 C5 H5 107.2
C5 C6 H6A 109.5
C5 C6 H6B 109.5
H6A C6 H6B 109.5
C5 C6 H6C 109.5
H6A C6 H6C 109.5
H6B C6 H6C 109.5
C5 C7 H7A 109.5
C5 C7 H7B 109.5
H7A C7 H7B 109.5
C5 C7 H7C 109.5
H7A C7 H7C 109.5
H7B C7 H7C 109.5
N2 C8 C9 111.9(2)
N2 C8 C10 111.5(2)
C9 C8 C10 110.2(2)
N2 C8 H8 107.7
C9 C8 H8 107.7
C10 C8 H8 107.7
C8 C9 H9A 109.5
C8 C9 H9B 109.5
H9A C9 H9B 109.5
C8 C9 H9C 109.5
H9A C9 H9C 109.5
H9B C9 H9C 109.5
C8 C10 H10A 109.5
C8 C10 H10B 109.5
H10A C10 H10B 109.5
C8 C10 H10C 109.5
H10A C10 H10C 109.5
H10B C10 H10C 109.5
C16 C11 C12 118.0(2)
C16 C11 P1 123.4(2)
C12 C11 P1 118.58(19)
C13 C12 C11 121.1(2)
C13 C12 H12 119.4
C11 C12 H12 119.4
C12 C13 C14 120.3(3)
C12 C13 H13 119.8
C14 C13 H13 119.8
C15 C14 C13 119.2(3)
C15 C14 H14 120.4
C13 C14 H14 120.4
C14 C15 C16 120.7(3)
C14 C15 H15 119.7
C16 C15 H15 119.7
C15 C16 C11 120.7(3)
C15 C16 H16 119.7
C11 C16 H16 119.7
C22 C17 C18 118.6(2)
C22 C17 P1 124.12(19)
C18 C17 P1 117.32(19)
C19 C18 C17 120.9(3)
C19 C18 H18 119.5
C17 C18 H18 119.5
C20 C19 C18 120.0(3)
C20 C19 H19 120.0
C18 C19 H19 120.0
C21 C20 C19 119.8(3)
C21 C20 H20 120.1
C19 C20 H20 120.1
C20 C21 C22 120.5(3)
C20 C21 H21 119.8
C22 C21 H21 119.8
C17 C22 C21 120.2(2)
C17 C22 H22 119.9
C21 C22 H22 119.9
C28 C23 C24 118.4(2)
C28 C23 P1 119.09(19)
C24 C23 P1 122.54(19)
C25 C24 C23 120.4(3)
C25 C24 H24 119.8
C23 C24 H24 119.8
C24 C25 C26 120.1(3)
C24 C25 H25 120.0
C26 C25 H25 120.0
C27 C26 C25 120.1(3)
C27 C26 H26 120.0
C25 C26 H26 120.0
C26 C27 C28 120.0(3)
C26 C27 H27 120.0
C28 C27 H27 120.0
C27 C28 C23 121.1(3)
C27 C28 H28 119.4
C23 C28 H28 119.4
C34 C29 C30 111.5(2)
C34 C29 Rh1 131.46(18)
C30 C29 Rh1 116.98(18)
F1 C30 C31 115.2(2)
F1 C30 C29 119.4(2)
C31 C30 C29 125.3(2)
F2 C31 C30 121.2(2)
F2 C31 C32 118.9(2)
C30 C31 C32 119.9(2)
F3 C32 C33 120.9(2)
F3 C32 C31 121.1(2)
C33 C32 C31 118.0(2)
F4 C33 C32 119.4(2)
F4 C33 C34 120.8(2)
C32 C33 C34 119.7(2)
F5 C34 C33 114.5(2)
F5 C34 C29 119.9(2)
C33 C34 C29 125.5(2)
C40 C35 C36 117.5(2)
C40 C35 P2 117.38(19)
C36 C35 P2 124.8(2)
C37 C36 C35 120.2(3)
C37 C36 H36 119.9
C35 C36 H36 119.9
C38 C37 C36 121.0(3)
C38 C37 H37 119.5
C36 C37 H37 119.5
C39 C38 C37 119.5(3)
C39 C38 H38 120.2
C37 C38 H38 120.2
C38 C39 C40 119.6(3)
C38 C39 H39 120.2
C40 C39 H39 120.2
C39 C40 C35 122.2(3)
C39 C40 H40 118.9
C35 C40 H40 118.9
C46 C41 C42 118.3(3)
C46 C41 P2 120.9(2)
C42 C41 P2 120.7(2)
C43 C42 C41 120.6(3)
C43 C42 H42 119.7
C41 C42 H42 119.7
C44 C43 C42 120.1(3)
C44 C43 H43 120.0
C42 C43 H43 120.0
C45 C44 C43 120.3(3)
C45 C44 H44 119.9
C43 C44 H44 119.9
C44 C45 C46 119.6(3)
C44 C45 H45 120.2
C46 C45 H45 120.2
C41 C46 C45 121.1(3)
C41 C46 H46 119.4
C45 C46 H46 119.4
C48 C47 C52 118.2(3)
C48 C47 P2 124.7(2)
C52 C47 P2 117.1(2)
C47 C48 C49 120.1(3)
C47 C48 H48 119.9
C49 C48 H48 119.9
C50 C49 C48 120.5(3)
C50 C49 H49 119.8
C48 C49 H49 119.8
C51 C50 C49 119.4(3)
C51 C50 H50 120.3
C49 C50 H50 120.3
C50 C51 C52 120.4(3)
C50 C51 H51 119.8
C52 C51 H51 119.8
C51 C52 C47 121.4(3)
C51 C52 H52 119.3
C47 C52 H52 119.3
C58 C53 C54 120.4(7)
C58 C53 H53 119.8
C54 C53 H53 119.8
C55 C54 C53 119.0(9)
C55 C54 H54 120.5
C53 C54 H54 120.5
C54 C55 C56 120.7(9)
C54 C55 H55 119.7
C56 C55 H55 119.7
C55 C56 C57 118.9(8)
C55 C56 H56 120.6
C57 C56 H56 120.6
C58 C57 C56 119.2(6)
C58 C57 H57 120.4
C56 C57 H57 120.4
C58 C57 H57A 62.2
C56 C57 H57A 173.9
H57 C57 H57A 58.6
C53 C58 C57 121.8(5)
C53 C58 H58 119.1
C57 C58 H58 119.1
C53 C58 H57A 173.7
C57 C58 H57A 56.0
H58 C58 H57A 63.4
C58A C57A C56A 120.2(9)
C58A C57A H57A 117.6
C56A C57A H57A 122.2
N1 C2A C3A 93.3(2)
N1 C2A H2A1 113.0
C3A C2A H2A1 113.0
N1 C2A H2A2 113.0
C3A C2A H2A2 113.0
H2A1 C2A H2A2 110.4
C4A C3A C2A 92.7(7)
C4A C3A H3A1 113.2
C2A C3A H3A1 113.2
C4A C3A H3A2 113.2
C2A C3A H3A2 113.2
H3A1 C3A H3A2 110.5
N2 C4A C3A 102.6(9)
N2 C4A H4A1 111.2
C3A C4A H4A1 111.2
N2 C4A H4A2 111.2
C3A C4A H4A2 111.2
H4A1 C4A H4A2 109.2
C58A C53A C54A 119.1(10)
C58A C53A H53A 120.5
C54A C53A H53A 120.5
C53A C54A C55A 120.2(11)
C53A C54A H54A 119.9
C55A C54A H54A 119.9
C54A C55A C56A 119.8(11)
C54A C55A H55A 120.1
C56A C55A H55A 120.1
C55A C56A C57A 118.4(10)
C55A C56A H56A 120.8
C57A C56A H56A 120.8
C57A C58A C53A 121.4(10)
C57A C58A H58A 119.3
C53A C58A H58A 119.3

loop_
_geom_bond_atom_site_label_1
_geom_bond_atom_site_label_2
_geom_bond_distance
Rh1 C1 2.078(2)
Rh1 C29 2.098(2)
Rh1 P1 2.2981(7)
Rh1 P2 2.3062(7)
P1 C17 1.843(2)
P1 C23 1.844(2)
P1 C11 1.854(3)
P2 C35 1.841(3)
P2 C41 1.844(3)
P2 C47 1.851(3)
F1 C30 1.366(3)
F2 C31 1.356(3)
F3 C32 1.347(3)
F4 C33 1.356(3)
F5 C34 1.372(3)
N1 C1 1.361(3)
N1 C2 1.475(4)
N1 C5 1.477(3)
N1 C2A 1.583(7)
N2 C1 1.349(3)
N2 C8 1.474(3)
N2 C4A 1.492(18)
N2 C4 1.493(7)
C2 C3 1.431(6)
C2 H2A 0.9900
C2 H2B 0.9900
C3 C4 1.447(8)
C3 H3A 0.9900
C3 H3B 0.9900
C4 H4A 0.9900
C4 H4B 0.9900
C5 C6 1.524(4)
C5 C7 1.528(4)
C5 H5 1.0000
C6 H6A 0.9800
C6 H6B 0.9800
C6 H6C 0.9800
C7 H7A 0.9800
C7 H7B 0.9800
C7 H7C 0.9800
C8 C9 1.526(4)
C8 C10 1.528(4)
C8 H8 1.0000
C9 H9A 0.9800
C9 H9B 0.9800
C9 H9C 0.9800
C10 H10A 0.9800
C10 H10B 0.9800
C10 H10C 0.9800
C11 C16 1.394(3)
C11 C12 1.396(4)
C12 C13 1.381(4)
C12 H12 0.9500
C13 C14 1.387(4)
C13 H13 0.9500
C14 C15 1.381(4)
C14 H14 0.9500
C15 C16 1.387(4)
C15 H15 0.9500
C16 H16 0.9500
C17 C22 1.390(4)
C17 C18 1.394(3)
C18 C19 1.383(4)
C18 H18 0.9500
C19 C20 1.383(4)
C19 H19 0.9500
C20 C21 1.376(4)
C20 H20 0.9500
C21 C22 1.393(4)
C21 H21 0.9500
C22 H22 0.9500
C23 C28 1.392(3)
C23 C24 1.405(4)
C24 C25 1.386(4)
C24 H24 0.9500
C25 C26 1.386(4)
C25 H25 0.9500
C26 C27 1.382(4)
C26 H26 0.9500
C27 C28 1.383(4)
C27 H27 0.9500
C28 H28 0.9500
C29 C34 1.387(3)
C29 C30 1.391(3)
C30 C31 1.371(4)
C31 C32 1.378(4)
C32 C33 1.366(4)
C33 C34 1.379(4)
C35 C40 1.392(4)
C35 C36 1.394(4)
C36 C37 1.393(4)
C36 H36 0.9500
C37 C38 1.381(5)
C37 H37 0.9500
C38 C39 1.372(4)
C38 H38 0.9500
C39 C40 1.386(4)
C39 H39 0.9500
C40 H40 0.9500
C41 C46 1.377(4)
C41 C42 1.403(4)
C42 C43 1.387(4)
C42 H42 0.9500
C43 C44 1.380(5)
C43 H43 0.9500
C44 C45 1.373(5)
C44 H44 0.9500
C45 C46 1.402(4)
C45 H45 0.9500
C46 H46 0.9500
C47 C48 1.382(4)
C47 C52 1.384(4)
C48 C49 1.399(4)
C48 H48 0.9500
C49 C50 1.372(5)
C49 H49 0.9500
C50 C51 1.368(5)
C50 H50 0.9500
C51 C52 1.376(4)
C51 H51 0.9500
C52 H52 0.9500
C53 C58 1.345(10)
C53 C54 1.376(9)
C53 H53 0.9500
C54 C55 1.371(11)
C54 H54 0.9500
C55 C56 1.374(10)
C55 H55 0.9500
C56 C57 1.401(9)
C56 H56 0.9500
C57 C58 1.349(10)
C57 H57 0.9500
C57 H57A 1.2693
C58 H58 0.9500
C58 H57A 1.3533
C57A C58A 1.344(12)
C57A C56A 1.406(14)
C57A H57A 0.9501
C2A C3A 1.7661
C2A H2A1 0.9900
C2A H2A2 0.9900
C3A C4A 1.642(18)
C3A H3A1 0.9900
C3A H3A2 0.9900
C4A H4A1 0.9900
C4A H4A2 0.9900
C53A C58A 1.375(15)
C53A C54A 1.378(16)
C53A H53A 0.9500
C54A C55A 1.381(16)
C54A H54A 0.9500
C55A C56A 1.381(16)
C55A H55A 0.9500
C56A H56A 0.9500
C58A H58A 0.9500

loop_
_geom_torsion_atom_site_label_1
_geom_torsion_atom_site_label_2
_geom_torsion_atom_site_label_3
_geom_torsion_atom_site_label_4
_geom_torsion
C1 Rh1 P1 C17 150.03(11)
C29 Rh1 P1 C17 -14.42(11)
P2 Rh1 P1 C17 -93.30(10)
C1 Rh1 P1 C23 -91.32(11)
C29 Rh1 P1 C23 104.22(11)
P2 Rh1 P1 C23 25.35(11)
C1 Rh1 P1 C11 28.28(12)
C29 Rh1 P1 C11 -136.17(12)
P2 Rh1 P1 C11 144.95(10)
C1 Rh1 P2 C35 102.82(11)
C29 Rh1 P2 C35 -92.31(11)
P1 Rh1 P2 C35 -13.00(12)
C1 Rh1 P2 C41 -18.15(12)
C29 Rh1 P2 C41 146.71(12)
P1 Rh1 P2 C41 -133.98(11)
C1 Rh1 P2 C47 -140.67(12)
C29 Rh1 P2 C47 24.20(12)
P1 Rh1 P2 C47 103.51(11)
C8 N2 C1 N1 -176.6(2)
C4A N2 C1 N1 -17.1(8)
C4 N2 C1 N1 9.7(4)
C8 N2 C1 Rh1 3.4(4)
C4A N2 C1 Rh1 162.9(7)
C4 N2 C1 Rh1 -170.3(3)
C2 N1 C1 N2 -4.0(4)
C5 N1 C1 N2 179.6(2)
C2A N1 C1 N2 28.5(4)
C2 N1 C1 Rh1 176.0(3)
C5 N1 C1 Rh1 -0.4(3)
C2A N1 C1 Rh1 -151.5(3)
C29 Rh1 C1 N2 -175.7(3)
P1 Rh1 C1 N2 88.5(2)
P2 Rh1 C1 N2 -71.1(2)
C29 Rh1 C1 N1 4.2(5)
P1 Rh1 C1 N1 -91.50(19)
P2 Rh1 C1 N1 108.84(18)
C1 N1 C2 C3 20.9(5)
C5 N1 C2 C3 -162.5(3)
C2A N1 C2 C3 -68.7(7)
N1 C2 C3 C4 -43.4(6)
C2 C3 C4 N2 48.4(6)
C1 N2 C4 C3 -31.7(6)
C8 N2 C4 C3 154.3(4)
C4A N2 C4 C3 70(2)
C1 N1 C5 C6 125.7(3)
C2 N1 C5 C6 -51.1(4)
C2A N1 C5 C6 -81.2(3)
C1 N1 C5 C7 -109.0(3)
C2 N1 C5 C7 74.2(3)
C2A N1 C5 C7 44.1(3)
C1 N2 C8 C9 121.2(3)
C4A N2 C8 C9 -40.8(7)
C4 N2 C8 C9 -64.7(4)
C1 N2 C8 C10 -114.9(3)
C4A N2 C8 C10 83.1(7)
C4 N2 C8 C10 59.2(4)
C17 P1 C11 C16 -5.0(2)
C23 P1 C11 C16 -110.6(2)
Rh1 P1 C11 C16 123.6(2)
C17 P1 C11 C12 173.3(2)
C23 P1 C11 C12 67.8(2)
Rh1 P1 C11 C12 -58.1(2)
C16 C11 C12 C13 -0.7(4)
P1 C11 C12 C13 -179.1(2)
C11 C12 C13 C14 0.4(4)
C12 C13 C14 C15 -0.1(4)
C13 C14 C15 C16 0.1(4)
C14 C15 C16 C11 -0.4(4)
C12 C11 C16 C15 0.7(4)
P1 C11 C16 C15 179.0(2)
C23 P1 C17 C22 -0.6(2)
C11 P1 C17 C22 -103.2(2)
Rh1 P1 C17 C22 123.4(2)
C23 P1 C17 C18 -179.56(19)
C11 P1 C17 C18 77.8(2)
Rh1 P1 C17 C18 -55.6(2)
C22 C17 C18 C19 0.1(4)
P1 C17 C18 C19 179.1(2)
C17 C18 C19 C20 -1.3(4)
C18 C19 C20 C21 1.5(4)
C19 C20 C21 C22 -0.5(4)
C18 C17 C22 C21 0.9(4)
P1 C17 C22 C21 -178.0(2)
C20 C21 C22 C17 -0.8(4)
C17 P1 C23 C28 103.8(2)
C11 P1 C23 C28 -153.5(2)
Rh1 P1 C23 C28 -21.4(2)
C17 P1 C23 C24 -76.7(2)
C11 P1 C23 C24 26.0(2)
Rh1 P1 C23 C24 158.07(19)
C28 C23 C24 C25 0.6(4)
P1 C23 C24 C25 -178.9(2)
C23 C24 C25 C26 -1.2(4)
C24 C25 C26 C27 1.0(4)
C25 C26 C27 C28 -0.2(4)
C26 C27 C28 C23 -0.5(4)
C24 C23 C28 C27 0.3(4)
P1 C23 C28 C27 179.8(2)
C1 Rh1 C29 C34 -155.2(3)
P1 Rh1 C29 C34 -59.0(2)
P2 Rh1 C29 C34 98.8(2)
C1 Rh1 C29 C30 20.5(5)
P1 Rh1 C29 C30 116.80(19)
P2 Rh1 C29 C30 -85.48(19)
C34 C29 C30 F1 175.4(2)
Rh1 C29 C30 F1 -1.2(3)
C34 C29 C30 C31 -2.1(4)
Rh1 C29 C30 C31 -178.7(2)
F1 C30 C31 F2 2.6(4)
C29 C30 C31 F2 -179.8(3)
F1 C30 C31 C32 -177.2(2)
C29 C30 C31 C32 0.4(5)
F2 C31 C32 F3 1.8(4)
C30 C31 C32 F3 -178.4(3)
F2 C31 C32 C33 -178.4(3)
C30 C31 C32 C33 1.4(4)
F3 C32 C33 F4 -2.4(4)
C31 C32 C33 F4 177.8(2)
F3 C32 C33 C34 178.6(2)
C31 C32 C33 C34 -1.3(4)
F4 C33 C34 F5 -1.6(3)
C32 C33 C34 F5 177.4(2)
F4 C33 C34 C29 -179.7(2)
C32 C33 C34 C29 -0.7(4)
C30 C29 C34 F5 -175.7(2)
Rh1 C29 C34 F5 0.2(4)
C30 C29 C34 C33 2.3(4)
Rh1 C29 C34 C33 178.2(2)
C41 P2 C35 C40 -173.9(2)
C47 P2 C35 C40 -74.9(2)
Rh1 P2 C35 C40 51.9(2)
C41 P2 C35 C36 12.7(3)
C47 P2 C35 C36 111.7(2)
Rh1 P2 C35 C36 -121.4(2)
C40 C35 C36 C37 -1.3(4)
P2 C35 C36 C37 172.1(2)
C35 C36 C37 C38 0.5(5)
C36 C37 C38 C39 0.8(5)
C37 C38 C39 C40 -1.3(5)
C38 C39 C40 C35 0.5(4)
C36 C35 C40 C39 0.8(4)
P2 C35 C40 C39 -173.1(2)
C35 P2 C41 C46 -131.2(2)
C47 P2 C41 C46 123.9(2)
Rh1 P2 C41 C46 -8.5(3)
C35 P2 C41 C42 53.5(2)
C47 P2 C41 C42 -51.3(2)
Rh1 P2 C41 C42 176.30(18)
C46 C41 C42 C43 1.3(4)
P2 C41 C42 C43 176.7(2)
C41 C42 C43 C44 -1.5(5)
C42 C43 C44 C45 0.3(6)
C43 C44 C45 C46 1.0(5)
C42 C41 C46 C45 0.0(4)
P2 C41 C46 C45 -175.3(2)
C44 C45 C46 C41 -1.1(5)
C35 P2 C47 C48 12.5(3)
C41 P2 C47 C48 117.5(2)
Rh1 P2 C47 C48 -106.2(2)
C35 P2 C47 C52 -164.5(2)
C41 P2 C47 C52 -59.5(2)
Rh1 P2 C47 C52 76.8(2)
C52 C47 C48 C49 -0.1(4)
P2 C47 C48 C49 -177.1(2)
C47 C48 C49 C50 -0.3(5)
C48 C49 C50 C51 0.6(5)
C49 C50 C51 C52 -0.5(5)
C50 C51 C52 C47 0.1(5)
C48 C47 C52 C51 0.2(5)
P2 C47 C52 C51 177.4(3)
C58 C53 C54 C55 2(2)
C53 C54 C55 C56 -3(2)
C54 C55 C56 C57 2.4(16)
C55 C56 C57 C58 -0.6(10)
C54 C53 C58 C57 -0.6(13)
C56 C57 C58 C53 -0.3(8)
C1 N1 C2A C3A -61.6(2)
C2 N1 C2A C3A 46.7(6)
C5 N1 C2A C3A 145.44(19)
N1 C2A C3A C4A 79.1(7)
C1 N2 C4A C3A 46.0(11)
C8 N2 C4A C3A -152.9(6)
C4 N2 C4A C3A -47.5(18)
C2A C3A C4A N2 -74.3(8)
C58A C53A C54A C55A -4(6)
C53A C54A C55A C56A 11(7)
C54A C55A C56A C57A -12(6)
C58A C57A C56A C55A 7(4)
C56A C57A C58A C53A -1(3)
C54A C53A C58A C57A 0(4)
